data_4305087
loop_
_publ_author_name
'Agata Bia\/lo\'nska'
'Robert Bronisz'
'Marek Weselski'

_publ_contact_author_address
;
Robert Bronisz
Faculty of Chemistry,
University of Wroc\/law
14. F. Curie-Joliot
50-383 Wroc\/law
Poland
;
_publ_contact_author_email bron@wchuwr.chem.uni.wroc.pl
_publ_contact_author_name 'dr. Robert Bronisz'
_publ_section_title
;
A New Family of Spin-Crossover Complexes Based on a
FeII(Tetrazolyl)4(MeCN)2- Type Core
;
_journal_name_full 'Inorganic Chemistry'
_journal_page_first 4436
_journal_page_last 4438
_journal_paper_doi 10.1021/ic8002993
_journal_volume 47
_journal_year 2008
_chemical_formula_moiety
;
C14 H22 Fe N18 O2, 2(Cl O4), 2(C2 H3 N)
;
_chemical_formula_sum 'C18 H28 Cl2 Fe N20 O10'
_chemical_formula_weight 811.35
_chemical_name_systematic
; 
 ? 
;
_space_group_IT_number 2
_symmetry_cell_setting triclinic
_symmetry_space_group_name_Hall '-P 1'
_symmetry_space_group_name_H-M 'P -1'
_atom_sites_solution_hydrogens geom
_atom_sites_solution_primary direct
_atom_sites_solution_secondary difmap
_audit_creation_method SHELXL-97
_cell_angle_alpha 68.91(3)
_cell_angle_beta 85.37(2)
_cell_angle_gamma 64.12(3)
_cell_formula_units_Z 1
_cell_length_a 8.801(2)
_cell_length_b 9.904(3)
_cell_length_c 11.257(4)
_cell_measurement_reflns_used 4929
_cell_measurement_temperature 100(2)
_cell_measurement_theta_max 28.57
_cell_measurement_theta_min 3.08
_cell_volume 820.3(5)
_computing_cell_refinement
;
CrysAlis RED, Oxford Diffraction Ltd.,
Version 1.171.31.8 (release 12-01-2007 CrysAlis171 .NET)
(compiled Jan 12 2007,17:49:11)
;
_computing_data_collection
;
CrysAlis CCD, Oxford Diffraction Ltd.,
Version 1.171.31.8 (release 12-01-2007 CrysAlis171 .NET)
(compiled Jan 12 2007,17:49:11)
;
_computing_data_reduction
;
CrysAlis RED, Oxford Diffraction Ltd.,
Version 1.171.31.8 (release 12-01-2007 CrysAlis171 .NET)
(compiled Jan 12 2007,17:49:11)
;
_computing_structure_refinement 'SHELXL-97 (Sheldrick, 1997)'
_computing_structure_solution 'SHELXS-97 (Sheldrick, 1990)'
_diffrn_ambient_temperature 100(2)
_diffrn_measured_fraction_theta_full 0.982
_diffrn_measured_fraction_theta_max 0.982
_diffrn_measurement_device_type 'Kuma KM4CCD'
_diffrn_measurement_method '\w scan'
_diffrn_radiation_monochromator graphite
_diffrn_radiation_source 'fine-focus sealed tube'
_diffrn_radiation_type MoK\a
_diffrn_radiation_wavelength 0.71073
_diffrn_reflns_av_R_equivalents 0.0262
_diffrn_reflns_av_sigmaI/netI 0.0340
_diffrn_reflns_limit_h_max 11
_diffrn_reflns_limit_h_min -10
_diffrn_reflns_limit_k_max 12
_diffrn_reflns_limit_k_min -12
_diffrn_reflns_limit_l_max 14
_diffrn_reflns_limit_l_min -13
_diffrn_reflns_number 6702
_diffrn_reflns_theta_full 27.00
_diffrn_reflns_theta_max 27.00
_diffrn_reflns_theta_min 3.09
_diffrn_standards_number 0
_exptl_absorpt_coefficient_mu 0.71
_exptl_absorpt_correction_T_max 0.92
_exptl_absorpt_correction_T_min 0.81
_exptl_absorpt_correction_type analytical
_exptl_absorpt_process_details
;
CrysAlis RED, Oxford Diffraction Ltd.,
Version 1.171.31.8 (release 12-01-2007 CrysAlis171 .NET)
(compiled Jan 12 2007,17:49:11)
Analytical numeric absorption correction using a multifaceted crystal
   model based on expressions derived by R.C. Clark & J.S. Reid.
(Clark, R. C. & Reid, J. S. (1995). Acta Cryst. A51, 887-897)
;
_exptl_crystal_colour purple
_exptl_crystal_density_diffrn 1.643
_exptl_crystal_density_method 'not measured'
_exptl_crystal_description plate
_exptl_crystal_F_000 416
_exptl_crystal_size_max 0.37
_exptl_crystal_size_mid 0.36
_exptl_crystal_size_min 0.14
_refine_diff_density_max 0.389
_refine_diff_density_min -0.514
_refine_diff_density_rms 0.073
_refine_ls_extinction_method none
_refine_ls_goodness_of_fit_ref 1.071
_refine_ls_hydrogen_treatment constr
_refine_ls_matrix_type full
_refine_ls_number_parameters 277
_refine_ls_number_reflns 3534
_refine_ls_number_restraints 76
_refine_ls_restrained_S_all 1.069
_refine_ls_R_factor_all 0.0481
_refine_ls_R_factor_gt 0.0395
_refine_ls_shift/su_max 0.000
_refine_ls_shift/su_mean 0.000
_refine_ls_structure_factor_coef Fsqd
_refine_ls_weighting_details 'calc w=1/[\s^2^(Fo^2^)+(0.0503P)^2^+0.7312P] where P=(Fo^2^+2Fc^2^)/3'
_refine_ls_weighting_scheme calc
_refine_ls_wR_factor_gt 0.0992
_refine_ls_wR_factor_ref 0.1040
_reflns_number_gt 2989
_reflns_number_total 3534
_reflns_threshold_expression >2sigma(I)
_cod_data_source_file ic8002993-file004_1.cif
_cod_data_source_block 4b
_cod_original_cell_volume 820.3(4)
_cod_database_code 4305087

loop_
_symmetry_equiv_pos_as_xyz
'x, y, z'
'-x, -y, -z'

loop_
_atom_site_label
_atom_site_type_symbol
_atom_site_fract_x
_atom_site_fract_y
_atom_site_fract_z
_atom_site_U_iso_or_equiv
_atom_site_adp_type
_atom_site_occupancy
_atom_site_symmetry_multiplicity
_atom_site_calc_flag
_atom_site_refinement_flags
_atom_site_disorder_assembly
_atom_site_disorder_group
Fe Fe 0.0000 0.0000 0.0000 0.01269(13) Uani 1 2 d S . .
N1 N 0.0846(2) 0.2321(2) 0.62849(18) 0.0194(4) Uani 1 1 d . . .
N2 N -0.0253(4) 0.3605(3) 0.6562(2) 0.0394(6) Uani 1 1 d . . .
N3 N -0.0645(3) 0.3051(3) 0.7711(2) 0.0372(6) Uani 1 1 d . . .
N4 N 0.0185(2) 0.1423(2) 0.81836(18) 0.0182(4) Uani 1 1 d . . .
C5 C 0.1098(3) 0.1009(3) 0.7283(2) 0.0191(5) Uani 1 1 d . . .
H5 H 0.1823 -0.0062 0.7341 0.023 Uiso 1 1 calc R . .
C6 C 0.1602(3) 0.2511(3) 0.5065(2) 0.0221(5) Uani 1 1 d . C .
H6A H 0.2705 0.1562 0.5175 0.027 Uiso 1 1 calc R . .
H6B H 0.1817 0.3475 0.4800 0.027 Uiso 1 1 calc R . .
C7 C 0.0450(3) 0.2686(3) 0.4021(2) 0.0195(5) Uani 1 1 d . . .
H7A H -0.0655 0.3619 0.3893 0.023 Uiso 0.60 1 d P A 1
H7B H 0.0303 0.1719 0.4261 0.023 Uiso 0.40 1 d P B 2
O7 O 0.0253(3) 0.1262(3) 0.4414(2) 0.0167(5) Uani 0.60 1 d P C 1
H7 H -0.0798 0.1702 0.4099 0.025 Uiso 0.60 1 d P D 1
O71 O -0.1193(6) 0.4040(7) 0.3942(5) 0.0430(13) Uani 0.40 1 d P C 2
H71A H -0.1934 0.3982 0.3563 0.064 Uiso 0.40 1 calc PR C 2
C8 C 0.1348(3) 0.2864(3) 0.2790(2) 0.0213(5) Uani 1 1 d . C .
H8A H 0.1395 0.3915 0.2474 0.026 Uiso 1 1 calc R . .
H8B H 0.2527 0.2005 0.2974 0.026 Uiso 1 1 calc R . .
N9 N -0.0897(2) 0.3989(2) 0.10512(18) 0.0200(4) Uani 1 1 d . C .
N10 N 0.0465(2) 0.2762(2) 0.18042(18) 0.0187(4) Uani 1 1 d . . .
N11 N 0.0921(2) 0.1405(2) 0.16232(18) 0.0201(4) Uani 1 1 d . C .
N12 N -0.0181(2) 0.1739(2) 0.06983(17) 0.0182(4) Uani 1 1 d . . .
C13 C -0.1273(3) 0.3305(3) 0.0375(2) 0.0198(5) Uani 1 1 d . C .
H13 H -0.2201 0.3854 -0.0262 0.024 Uiso 1 1 calc R . .
N100 N -0.2581(3) 0.1073(2) -0.02613(18) 0.0214(4) Uani 1 1 d . . .
C100 C -0.4019(3) 0.1632(3) -0.0266(2) 0.0223(5) Uani 1 1 d . C .
C110 C -0.5855(3) 0.2341(3) -0.0256(3) 0.0321(6) Uani 1 1 d . . .
H11A H -0.6176 0.2743 0.0449 0.048 Uiso 1 1 calc R C .
H11B H -0.6253 0.1523 -0.0141 0.048 Uiso 1 1 calc R . .
H11C H -0.6374 0.3233 -0.1069 0.048 Uiso 1 1 calc R . .
N200 N 0.4715(3) 0.0785(3) 0.7324(3) 0.0419(6) Uani 1 1 d . . .
C200 C 0.5523(3) 0.1436(3) 0.6845(3) 0.0293(6) Uani 1 1 d . . .
C210 C 0.6573(3) 0.2238(3) 0.6258(2) 0.0307(6) Uani 1 1 d . . .
H21A H 0.7026 0.2451 0.6902 0.046 Uiso 1 1 calc R . .
H21B H 0.5892 0.3257 0.5572 0.046 Uiso 1 1 calc R . .
H21C H 0.7512 0.1549 0.5902 0.046 Uiso 1 1 calc R . .
Cl Cl -0.44297(7) 0.35935(7) 0.27778(6) 0.02734(16) Uani 1 1 d D . .
O1 O -0.2859(6) 0.2160(9) 0.3058(16) 0.0297(18) Uani 0.75 1 d PDU E 1
O2 O -0.5671(9) 0.3358(7) 0.3622(8) 0.0437(17) Uani 0.75 1 d PDU E 1
O3 O -0.4092(13) 0.4764(6) 0.3038(7) 0.0479(15) Uani 0.75 1 d PDU E 1
O4 O -0.5012(9) 0.4195(6) 0.1447(3) 0.0415(12) Uani 0.75 1 d PDU E 1
O1A O -0.2707(15) 0.237(3) 0.310(4) 0.020(3) Uani 0.25 1 d PDU E 2
O2A O -0.541(3) 0.287(2) 0.361(2) 0.038(4) Uani 0.25 1 d PDU E 2
O3A O -0.436(4) 0.5042(18) 0.272(2) 0.056(5) Uani 0.25 1 d PDU E 2
O4A O -0.505(3) 0.364(2) 0.1608(9) 0.043(4) Uani 0.25 1 d PDU E 2

loop_
_atom_site_aniso_label
_atom_site_aniso_U_11
_atom_site_aniso_U_22
_atom_site_aniso_U_33
_atom_site_aniso_U_23
_atom_site_aniso_U_13
_atom_site_aniso_U_12
Fe 0.0134(2) 0.0129(2) 0.0113(2) -0.00325(16) 0.00219(16) -0.00644(17)
N1 0.0219(10) 0.0179(10) 0.0175(10) -0.0057(8) -0.0019(8) -0.0079(8)
N2 0.0645(17) 0.0181(11) 0.0222(12) -0.0071(9) 0.0055(11) -0.0071(11)
N3 0.0574(16) 0.0170(11) 0.0210(11) -0.0045(9) 0.0041(10) -0.0045(11)
N4 0.0194(9) 0.0144(9) 0.0190(10) -0.0068(7) -0.0027(7) -0.0045(8)
C5 0.0168(10) 0.0159(11) 0.0231(12) -0.0059(9) -0.0004(9) -0.0063(9)
C6 0.0231(12) 0.0244(12) 0.0179(11) -0.0038(9) 0.0006(9) -0.0125(10)
C7 0.0228(11) 0.0173(11) 0.0193(11) -0.0045(9) 0.0009(9) -0.0110(9)
O7 0.0242(13) 0.0118(12) 0.0145(12) -0.0004(9) 0.0042(10) -0.0122(11)
O71 0.033(3) 0.054(3) 0.041(3) -0.019(3) 0.004(2) -0.016(3)
C8 0.0219(11) 0.0222(12) 0.0198(12) -0.0052(9) 0.0003(9) -0.0112(10)
N9 0.0188(9) 0.0222(10) 0.0144(9) -0.0023(8) 0.0019(7) -0.0085(8)
N10 0.0180(9) 0.0195(10) 0.0162(9) -0.0033(7) 0.0023(7) -0.0089(8)
N11 0.0188(9) 0.0209(10) 0.0190(10) -0.0037(8) -0.0002(8) -0.0097(8)
N12 0.0168(9) 0.0218(10) 0.0137(9) -0.0015(7) 0.0019(7) -0.0104(8)
C13 0.0170(10) 0.0238(12) 0.0141(11) -0.0032(9) 0.0022(8) -0.0082(9)
N100 0.0330(12) 0.0216(10) 0.0149(9) -0.0065(8) 0.0064(8) -0.0173(9)
C100 0.0333(14) 0.0176(11) 0.0174(11) -0.0039(9) 0.0036(10) -0.0146(11)
C110 0.0249(13) 0.0310(14) 0.0335(15) -0.0069(11) 0.0030(11) -0.0100(11)
N200 0.0298(13) 0.0494(16) 0.0408(15) -0.0058(12) -0.0067(11) -0.0189(12)
C200 0.0221(12) 0.0342(14) 0.0252(13) -0.0088(11) -0.0050(10) -0.0072(11)
C210 0.0293(13) 0.0343(15) 0.0237(13) -0.0072(11) 0.0010(10) -0.0121(12)
Cl 0.0205(3) 0.0310(3) 0.0204(3) -0.0068(2) 0.0040(2) -0.0049(2)
O1 0.0255(18) 0.022(2) 0.043(2) -0.017(2) -0.0066(19) -0.0059(18)
O2 0.028(3) 0.075(4) 0.036(2) -0.023(3) 0.0130(17) -0.029(3)
O3 0.079(4) 0.020(2) 0.039(3) -0.011(2) 0.011(3) -0.018(3)
O4 0.0350(17) 0.050(3) 0.0133(16) 0.0004(15) -0.0044(15) -0.004(3)
O1A 0.021(4) 0.019(5) 0.030(5) -0.016(5) -0.002(4) -0.011(4)
O2A 0.026(6) 0.078(9) 0.026(5) -0.032(6) 0.016(4) -0.030(6)
O3A 0.079(8) 0.006(4) 0.050(9) 0.006(5) 0.026(7) -0.006(5)
O4A 0.043(5) 0.046(8) 0.016(4) 0.003(4) 0.003(4) -0.010(6)

loop_
_atom_type_symbol
_atom_type_description
_atom_type_scat_dispersion_real
_atom_type_scat_dispersion_imag
_atom_type_scat_source
C C 0.0033 0.0016 'International Tables Vol C Tables 4.2.6.8 and 6.1.1.4'
H H 0.0000 0.0000 'International Tables Vol C Tables 4.2.6.8 and 6.1.1.4'
Cl Cl 0.1484 0.1585 'International Tables Vol C Tables 4.2.6.8 and 6.1.1.4'
Fe Fe 0.3463 0.8444 'International Tables Vol C Tables 4.2.6.8 and 6.1.1.4'
N N 0.0061 0.0033 'International Tables Vol C Tables 4.2.6.8 and 6.1.1.4'
O O 0.0106 0.0060 'International Tables Vol C Tables 4.2.6.8 and 6.1.1.4'

loop_
_geom_angle_atom_site_label_1
_geom_angle_atom_site_label_2
_geom_angle_atom_site_label_3
_geom_angle
_geom_angle_site_symmetry_1
_geom_angle_site_symmetry_3
_geom_angle_publ_flag
N100 Fe N100 180.0 2 . ?
N100 Fe N4 87.93(8) 2 1_554 ?
N100 Fe N4 92.07(8) . 1_554 ?
N100 Fe N4 92.07(8) 2 2_556 ?
N100 Fe N4 87.93(8) . 2_556 ?
N4 Fe N4 180.0 1_554 2_556 ?
N100 Fe N12 92.13(8) 2 . ?
N100 Fe N12 87.87(8) . . ?
N4 Fe N12 90.18(8) 1_554 . ?
N4 Fe N12 89.82(8) 2_556 . ?
N100 Fe N12 87.87(8) 2 2 ?
N100 Fe N12 92.13(8) . 2 ?
N4 Fe N12 89.82(8) 1_554 2 ?
N4 Fe N12 90.18(8) 2_556 2 ?
N12 Fe N12 180.0 . 2 ?
C5 N1 N2 108.3(2) . . ?
C5 N1 C6 130.2(2) . . ?
N2 N1 C6 121.4(2) . . ?
N3 N2 N1 106.7(2) . . ?
N2 N3 N4 109.8(2) . . ?
C5 N4 N3 106.25(19) . . ?
C5 N4 Fe 129.75(16) . 1_556 ?
N3 N4 Fe 123.98(16) . 1_556 ?
N4 C5 N1 108.9(2) . . ?
N4 C5 H5 125.5 . . ?
N1 C5 H5 125.5 . . ?
N1 C6 C7 111.60(19) . . ?
N1 C6 H6A 109.3 . . ?
C7 C6 H6A 109.3 . . ?
N1 C6 H6B 109.3 . . ?
C7 C6 H6B 109.3 . . ?
H6A C6 H6B 108.0 . . ?
O7 C7 O71 109.4(3) . . ?
O7 C7 C6 107.0(2) . . ?
O71 C7 C6 107.6(3) . . ?
O7 C7 C8 109.6(2) . . ?
O71 C7 C8 115.1(3) . . ?
C6 C7 C8 107.81(19) . . ?
O7 C7 H7A 110.5 . . ?
O71 C7 H7A 4.6 . . ?
C6 C7 H7A 111.1 . . ?
C8 C7 H7A 110.7 . . ?
O7 C7 H7B 2.0 . . ?
O71 C7 H7B 109.2 . . ?
C6 C7 H7B 108.9 . . ?
C8 C7 H7B 108.2 . . ?
H7A C7 H7B 110.1 . . ?
C7 O7 H7B 4.2 . . ?
C7 O7 H7 96.9 . . ?
H7B O7 H7 94.4 . . ?
C7 O71 H7A 9.2 . . ?
C7 O71 H71A 109.5 . . ?
H7A O71 H71A 104.4 . . ?
N10 C8 C7 111.12(19) . . ?
N10 C8 H8A 109.4 . . ?
C7 C8 H8A 109.4 . . ?
N10 C8 H8B 109.4 . . ?
C7 C8 H8B 109.4 . . ?
H8A C8 H8B 108.0 . . ?
C13 N9 N10 101.99(19) . . ?
N11 N10 N9 114.01(19) . . ?
N11 N10 C8 121.76(19) . . ?
N9 N10 C8 124.17(19) . . ?
N10 N11 N12 105.51(18) . . ?
N11 N12 C13 106.67(19) . . ?
N11 N12 Fe 121.53(15) . . ?
C13 N12 Fe 131.79(16) . . ?
N9 C13 N12 111.8(2) . . ?
N9 C13 H13 124.1 . . ?
N12 C13 H13 124.1 . . ?
C100 N100 Fe 172.49(19) . . ?
N100 C100 C110 179.3(3) . . ?
C100 C110 H11A 109.5 . . ?
C100 C110 H11B 109.5 . . ?
H11A C110 H11B 109.5 . . ?
C100 C110 H11C 109.5 . . ?
H11A C110 H11C 109.5 . . ?
H11B C110 H11C 109.5 . . ?
N200 C200 C210 178.9(3) . . ?
C200 C210 H21A 109.5 . . ?
C200 C210 H21B 109.5 . . ?
H21A C210 H21B 109.5 . . ?
C200 C210 H21C 109.5 . . ?
H21A C210 H21C 109.5 . . ?
H21B C210 H21C 109.5 . . ?
O2 Cl O2A 17.7(9) . . ?
O2 Cl O1 112.2(7) . . ?
O2A Cl O1 97.0(11) . . ?
O2 Cl O1A 118.0(17) . . ?
O2A Cl O1A 104.8(19) . . ?
O1 Cl O1A 12.3(14) . . ?
O2 Cl O3A 108.3(14) . . ?
O2A Cl O3A 125.2(16) . . ?
O1 Cl O3A 117.6(13) . . ?
O1A Cl O3A 105.4(17) . . ?
O2 Cl O4A 102.2(10) . . ?
O2A Cl O4A 96.8(14) . . ?
O1 Cl O4A 99.8(10) . . ?
O1A Cl O4A 107.9(18) . . ?
O3A Cl O4A 115.5(10) . . ?
O2 Cl O3 104.9(5) . . ?
O2A Cl O3 119.7(11) . . ?
O1 Cl O3 107.0(5) . . ?
O1A Cl O3 94.8(11) . . ?
O3A Cl O3 15.4(10) . . ?
O4A Cl O3 130.4(6) . . ?
O2 Cl O4 113.2(5) . . ?
O2A Cl O4 112.8(13) . . ?
O1 Cl O4 109.7(7) . . ?
O1A Cl O4 114.0(18) . . ?
O3A Cl O4 94.7(9) . . ?
O4A Cl O4 20.9(6) . . ?
O3 Cl O4 109.5(3) . . ?

loop_
_geom_bond_atom_site_label_1
_geom_bond_atom_site_label_2
_geom_bond_distance
_geom_bond_site_symmetry_2
_geom_bond_publ_flag
Fe N100 2.038(2) 2 ?
Fe N100 2.038(2) . ?
Fe N4 2.065(2) 1_554 ?
Fe N4 2.065(2) 2_556 ?
Fe N12 2.080(2) . ?
Fe N12 2.080(2) 2 ?
N1 C5 1.319(3) . ?
N1 N2 1.346(3) . ?
N1 C6 1.463(3) . ?
N2 N3 1.294(3) . ?
N3 N4 1.354(3) . ?
N4 C5 1.312(3) . ?
N4 Fe 2.065(2) 1_556 ?
C5 H5 0.9500 . ?
C6 C7 1.527(3) . ?
C6 H6A 0.9900 . ?
C6 H6B 0.9900 . ?
C7 O7 1.402(3) . ?
C7 O71 1.462(6) . ?
C7 C8 1.531(3) . ?
C7 H7A 0.9811 . ?
C7 H7B 0.9608 . ?
O7 H7B 0.4434 . ?
O7 H7 0.8721 . ?
O71 H7A 0.4910 . ?
O71 H71A 0.8400 . ?
C8 N10 1.462(3) . ?
C8 H8A 0.9900 . ?
C8 H8B 0.9900 . ?
N9 C13 1.325(3) . ?
N9 N10 1.335(3) . ?
N10 N11 1.312(3) . ?
N11 N12 1.330(3) . ?
N12 C13 1.346(3) . ?
C13 H13 0.9500 . ?
N100 C100 1.138(3) . ?
C100 C110 1.456(4) . ?
C110 H11A 0.9800 . ?
C110 H11B 0.9800 . ?
C110 H11C 0.9800 . ?
N200 C200 1.140(4) . ?
C200 C210 1.444(4) . ?
C210 H21A 0.9800 . ?
C210 H21B 0.9800 . ?
C210 H21C 0.9800 . ?
Cl O2 1.431(3) . ?
Cl O2A 1.436(4) . ?
Cl O1 1.436(3) . ?
Cl O1A 1.437(4) . ?
Cl O3A 1.438(4) . ?
Cl O4A 1.441(4) . ?
Cl O3 1.441(3) . ?
Cl O4 1.442(3) . ?

loop_
_geom_hbond_atom_site_label_D
_geom_hbond_atom_site_label_H
_geom_hbond_atom_site_label_A
_geom_hbond_distance_DH
_geom_hbond_distance_HA
_geom_hbond_distance_DA
_geom_hbond_angle_DHA
_geom_hbond_site_symmetry_A
O7 H7 O1 0.87 2.03 2.862(8) 159.9 .
O71 H71A O3A 0.84 2.06 2.81(3) 148.8 .
O71 H71A O1A 0.84 2.21 2.94(3) 145.8 .

loop_
_geom_torsion_atom_site_label_1
_geom_torsion_atom_site_label_2
_geom_torsion_atom_site_label_3
_geom_torsion_atom_site_label_4
_geom_torsion
_geom_torsion_site_symmetry_1
_geom_torsion_site_symmetry_2
_geom_torsion_site_symmetry_3
_geom_torsion_site_symmetry_4
_geom_torsion_publ_flag
C5 N1 N2 N3 -0.1(3) . . . . ?
C6 N1 N2 N3 -177.9(2) . . . . ?
N1 N2 N3 N4 -0.1(3) . . . . ?
N2 N3 N4 C5 0.2(3) . . . . ?
N2 N3 N4 Fe 178.71(19) . . . 1_556 ?
N3 N4 C5 N1 -0.3(3) . . . . ?
Fe N4 C5 N1 -178.68(15) 1_556 . . . ?
N2 N1 C5 N4 0.3(3) . . . . ?
C6 N1 C5 N4 177.8(2) . . . . ?
C5 N1 C6 C7 97.8(3) . . . . ?
N2 N1 C6 C7 -85.0(3) . . . . ?
N1 C6 C7 O7 -61.8(3) . . . . ?
N1 C6 C7 O71 55.7(3) . . . . ?
N1 C6 C7 C8 -179.60(18) . . . . ?
O7 C7 C8 N10 54.1(3) . . . . ?
O71 C7 C8 N10 -69.7(3) . . . . ?
C6 C7 C8 N10 170.27(19) . . . . ?
C13 N9 N10 N11 0.0(2) . . . . ?
C13 N9 N10 C8 -177.3(2) . . . . ?
C7 C8 N10 N11 -95.3(2) . . . . ?
C7 C8 N10 N9 81.8(3) . . . . ?
N9 N10 N11 N12 0.4(2) . . . . ?
C8 N10 N11 N12 177.78(18) . . . . ?
N10 N11 N12 C13 -0.6(2) . . . . ?
N10 N11 N12 Fe 178.51(13) . . . . ?
N100 Fe N12 N11 -33.89(16) 2 . . . ?
N100 Fe N12 N11 146.11(16) . . . . ?
N4 Fe N12 N11 -121.83(16) 1_554 . . . ?
N4 Fe N12 N11 58.17(16) 2_556 . . . ?
N12 Fe N12 N11 -134(5) 2 . . . ?
N100 Fe N12 C13 145.0(2) 2 . . . ?
N100 Fe N12 C13 -35.0(2) . . . . ?
N4 Fe N12 C13 57.1(2) 1_554 . . . ?
N4 Fe N12 C13 -122.9(2) 2_556 . . . ?
N12 Fe N12 C13 45(5) 2 . . . ?
N10 N9 C13 N12 -0.4(2) . . . . ?
N11 N12 C13 N9 0.7(2) . . . . ?
Fe N12 C13 N9 -178.35(14) . . . . ?
N100 Fe N100 C100 171(4) 2 . . . ?
N4 Fe N100 C100 -152.0(15) 1_554 . . . ?
N4 Fe N100 C100 28.0(15) 2_556 . . . ?
N12 Fe N100 C100 -61.9(15) . . . . ?
N12 Fe N100 C100 118.1(15) 2 . . . ?
Fe N100 C100 C110 0(23) . . . . ?
